data_7227173
loop_
_publ_author_name
'Zabala-Lekuona, A.'
'Cepeda, J.'
'Oyarzabal, I.'
'Rodr\'iguez-Di\'eguez, A.'
'Garc\'ia, J. A.'
'Seco, J. M.'
'Colacio, E.'

_publ_section_title
;
 Rational design of triple-bridged dinuclear ZnIILnIII-based complexes: a
 structural, magnetic and luminescence study
;
_journal_issue 2
_journal_name_full CrystEngComm
_journal_page_first 256
_journal_paper_doi 10.1039/C6CE02240E
_journal_volume 19
_journal_year 2017
_chemical_formula_moiety 'C24 H33 N4 O12 Y Zn'
_chemical_formula_sum 'C24 H33 N4 O12 Y Zn'
_chemical_formula_weight 723.82
_chemical_name_systematic
;
 ?
;
_space_group_crystal_system triclinic
_space_group_IT_number 2
_space_group_name_Hall '-P 1'
_space_group_name_H-M_alt 'P -1'
_symmetry_space_group_name_Hall '-P 1'
_symmetry_space_group_name_H-M 'P -1'
_atom_sites_solution_hydrogens geom
_audit_creation_method SHELXL-2014
_audit_update_record
;
2016-10-24 deposited with the CCDC.
2016-11-24 downloaded from the CCDC.
;
_cell_angle_alpha 82.855(2)
_cell_angle_beta 79.874(2)
_cell_angle_gamma 63.094(3)
_cell_formula_units_Z 4
_cell_length_a 11.2871(3)
_cell_length_b 11.6719(4)
_cell_length_c 25.6378(6)
_cell_measurement_reflns_used 11669
_cell_measurement_temperature 100(2)
_cell_measurement_theta_max 76.2150
_cell_measurement_theta_min 3.4780
_cell_volume 2961.17(17)
_computing_cell_refinement 'CrysAlisPro, Agilent Technologies'
_computing_data_collection 'CrysAlisPro, Agilent Technologies'
_computing_data_reduction 'CrysAlisPro, Agilent Technologies'
_computing_molecular_graphics 'SHELXL-2014 (Sheldrick, 2014)'
_computing_structure_refinement 'SHELXL-2014 (Sheldrick, 2014)'
_computing_structure_solution 'SHELXL-2014 (Sheldrick, 2014)'
_diffrn_ambient_temperature 100(2)
_diffrn_measured_fraction_theta_full 0.999
_diffrn_measured_fraction_theta_max 0.974
_diffrn_measurement_device_type 'SuperNova, Single source at offset, Atlas'
_diffrn_measurement_method '\w scans'
_diffrn_radiation_type CuK\a
_diffrn_radiation_wavelength 1.54184
_diffrn_reflns_av_R_equivalents 0.0396
_diffrn_reflns_av_unetI/netI 0.0481
_diffrn_reflns_Laue_measured_fraction_full 0.999
_diffrn_reflns_Laue_measured_fraction_max 0.974
_diffrn_reflns_limit_h_max 8
_diffrn_reflns_limit_h_min -14
_diffrn_reflns_limit_k_max 14
_diffrn_reflns_limit_k_min -14
_diffrn_reflns_limit_l_max 32
_diffrn_reflns_limit_l_min -32
_diffrn_reflns_number 23896
_diffrn_reflns_point_group_measured_fraction_full 0.999
_diffrn_reflns_point_group_measured_fraction_max 0.974
_diffrn_reflns_theta_full 67.684
_diffrn_reflns_theta_max 76.382
_diffrn_reflns_theta_min 3.507
_exptl_absorpt_coefficient_mu 4.202
_exptl_absorpt_correction_T_max 1.00000
_exptl_absorpt_correction_T_min 0.66997
_exptl_absorpt_correction_type multi-scan
_exptl_absorpt_process_details 'CrysAlisPro, Agilent Technologies'
_exptl_crystal_colour colourless
_exptl_crystal_density_diffrn 1.624
_exptl_crystal_description prismatic
_exptl_crystal_F_000 1480
_exptl_crystal_size_max 0.223
_exptl_crystal_size_mid 0.156
_exptl_crystal_size_min 0.142
_refine_diff_density_max 0.865
_refine_diff_density_min -0.848
_refine_diff_density_rms 0.084
_refine_ls_extinction_method none
_refine_ls_goodness_of_fit_ref 1.016
_refine_ls_hydrogen_treatment constr
_refine_ls_matrix_type full
_refine_ls_number_parameters 771
_refine_ls_number_reflns 12110
_refine_ls_number_restraints 0
_refine_ls_restrained_S_all 1.016
_refine_ls_R_factor_all 0.0393
_refine_ls_R_factor_gt 0.0341
_refine_ls_shift/su_max 0.002
_refine_ls_shift/su_mean 0.000
_refine_ls_structure_factor_coef Fsqd
_refine_ls_weighting_details 'w=1/[\s^2^(Fo^2^)+(0.0464P)^2^+0.7558P] where P=(Fo^2^+2Fc^2^)/3'
_refine_ls_weighting_scheme calc
_refine_ls_wR_factor_gt 0.0861
_refine_ls_wR_factor_ref 0.0905
_reflns_Friedel_coverage 0.000
_reflns_number_gt 10755
_reflns_number_total 12110
_reflns_threshold_expression 'I > 2\s(I)'
_cod_data_source_file c6ce02240e2.cif
_cod_data_source_block Compound1
_cod_depositor_comments 'Adding full bibliography for 7227173--7227176.cif.'
_cod_original_cell_volume 2961.17(16)
_cod_database_code 7227173
_shelx_space_group_comment
;
The symmetry employed for this shelxl refinement is uniquely defined
by the following loop, which should always be used as a source of
symmetry information in preference to the above space-group names.
They are only intended as comments.
;
_shelxl_version_number 2014-3

loop_
_space_group_symop_operation_xyz
'x, y, z'
'-x, -y, -z'

loop_
_atom_site_label
_atom_site_type_symbol
_atom_site_fract_x
_atom_site_fract_y
_atom_site_fract_z
_atom_site_U_iso_or_equiv
_atom_site_adp_type
_atom_site_occupancy
_atom_site_site_symmetry_order
_atom_site_calc_flag
_atom_site_refinement_flags_posn
_atom_site_refinement_flags_adp
Y2 Y 0.19593(2) 1.27243(2) 0.11816(2) 0.01802(6) Uani 1 1 d . .
Y1 Y 0.21886(2) 0.63149(2) 0.36980(2) 0.01677(6) Uani 1 1 d . .
Zn2 Zn 0.37632(3) 0.95426(3) 0.12368(2) 0.01888(8) Uani 1 1 d . .
Zn1 Zn 0.50747(3) 0.63538(3) 0.37708(2) 0.01831(8) Uani 1 1 d . .
O2E O 0.09659(18) 1.15519(17) 0.17006(8) 0.0250(4) Uani 1 1 d . .
O6A O 0.18947(19) 0.47884(19) 0.43937(8) 0.0276(4) Uani 1 1 d . .
O1A O 0.43717(17) 0.53432(17) 0.34195(7) 0.0220(4) Uani 1 1 d . .
O2B O 0.23951(17) 1.29449(17) 0.20935(7) 0.0221(4) Uani 1 1 d . .
O8A O 0.02692(18) 0.79989(18) 0.33222(8) 0.0244(4) Uani 1 1 d . .
O3A O 0.35164(16) 0.63054(16) 0.42942(7) 0.0186(3) Uani 1 1 d . .
N4A N 0.2287(2) 0.3870(2) 0.40929(10) 0.0294(5) Uani 1 1 d . .
O3B O 0.28880(17) 1.09610(16) 0.06841(7) 0.0203(3) Uani 1 1 d . .
O1E O 0.22896(18) 0.94358(17) 0.17606(7) 0.0244(4) Uani 1 1 d . .
N2B N 0.4230(2) 0.8051(2) 0.07209(9) 0.0255(5) Uani 1 1 d . .
O2D O 0.24089(18) 0.81778(18) 0.34477(8) 0.0266(4) Uani 1 1 d . .
O2A O 0.27796(17) 0.58733(17) 0.27060(7) 0.0216(3) Uani 1 1 d . .
O4B O 0.05525(17) 1.27455(17) 0.04943(7) 0.0225(4) Uani 1 1 d . .
O5B O 0.2402(2) 1.38007(19) 0.03669(8) 0.0281(4) Uani 1 1 d . .
O1B O 0.38402(17) 1.11397(16) 0.14349(7) 0.0203(3) Uani 1 1 d . .
O7B O 0.3677(2) 1.4792(2) 0.02455(9) 0.0377(5) Uani 1 1 d . .
O4A O 0.08937(17) 0.74581(18) 0.45119(7) 0.0218(4) Uani 1 1 d . .
O1D O 0.44802(18) 0.80150(18) 0.33636(8) 0.0261(4) Uani 1 1 d . .
O10B O -0.0908(2) 1.6212(2) 0.17428(10) 0.0437(6) Uani 1 1 d . .
O6B O 0.3639(2) 1.3575(2) 0.09565(9) 0.0338(5) Uani 1 1 d . .
O10A O -0.1655(2) 0.7995(2) 0.33350(10) 0.0391(5) Uani 1 1 d . .
N4B N 0.3251(2) 1.4091(2) 0.05187(9) 0.0259(5) Uani 1 1 d . .
N2A N 0.5901(2) 0.6797(2) 0.43670(9) 0.0221(4) Uani 1 1 d . .
O9A O 0.0042(2) 0.6293(2) 0.36118(9) 0.0331(5) Uani 1 1 d . .
N1B N 0.5668(2) 0.8387(2) 0.14784(9) 0.0243(4) Uani 1 1 d . .
O5A O 0.2580(2) 0.4119(2) 0.36058(8) 0.0337(5) Uani 1 1 d . .
O8B O -0.0291(2) 1.4255(2) 0.15243(10) 0.0379(5) Uani 1 1 d . .
O7A O 0.2396(3) 0.2807(2) 0.42663(12) 0.0542(7) Uani 1 1 d . .
N1A N 0.7055(2) 0.5080(2) 0.34921(9) 0.0223(4) Uani 1 1 d . .
C12A C 0.3214(3) 0.8021(3) 0.54452(11) 0.0246(5) Uani 1 1 d . .
H34 H 0.3755 0.8144 0.5646 0.029 Uiso 1 1 calc R U
C1E C 0.0157(3) 1.0232(3) 0.22817(12) 0.0318(6) Uani 1 1 d . .
H35A H -0.0527 1.1049 0.2401 0.048 Uiso 1 1 calc R U
H35B H 0.0562 0.9704 0.2579 0.048 Uiso 1 1 calc R U
H35C H -0.0236 0.9814 0.2118 0.048 Uiso 1 1 calc R U
C5B C 0.6143(3) 1.0174(3) 0.24164(12) 0.0283(6) Uani 1 1 d . .
H36 H 0.6970 0.9523 0.2486 0.034 Uiso 1 1 calc R U
C7A C 0.7167(3) 0.3907(3) 0.32656(11) 0.0258(5) Uani 1 1 d . .
H37A H 0.6882 0.3410 0.3546 0.031 Uiso 1 1 calc R U
H37B H 0.8100 0.3378 0.3135 0.031 Uiso 1 1 calc R U
C1A C 0.4954(2) 0.4915(2) 0.29344(10) 0.0210(5) Uani 1 1 d . .
C3B C 0.4177(3) 1.2115(2) 0.26674(11) 0.0245(5) Uani 1 1 d . .
H39 H 0.3686 1.2775 0.2899 0.029 Uiso 1 1 calc R U
C4A C 0.6097(3) 0.3970(3) 0.19220(11) 0.0268(5) Uani 1 1 d . .
C21B C 0.1404(3) 1.3526(3) 0.25374(11) 0.0309(6) Uani 1 1 d . .
H41A H 0.0528 1.3919 0.2428 0.046 Uiso 1 1 calc R U
H41B H 0.1572 1.4169 0.2667 0.046 Uiso 1 1 calc R U
H41C H 0.1449 1.2879 0.2814 0.046 Uiso 1 1 calc R U
C5A C 0.6896(3) 0.3768(3) 0.23123(11) 0.0265(5) Uani 1 1 d . .
H42 H 0.7822 0.3324 0.2232 0.032 Uiso 1 1 calc R U
O9B O 0.1079(2) 1.5096(2) 0.13303(11) 0.0477(6) Uani 1 1 d . .
C9A C 0.7374(3) 0.5935(3) 0.42696(11) 0.0260(5) Uani 1 1 d . .
H44A H 0.7728 0.5677 0.4606 0.031 Uiso 1 1 calc R U
H44B H 0.7823 0.6406 0.4055 0.031 Uiso 1 1 calc R U
N3A N -0.0490(2) 0.7452(2) 0.34165(9) 0.0253(5) Uani 1 1 d . .
C15B C 0.1115(2) 1.1702(2) 0.01710(10) 0.0219(5) Uani 1 1 d . .
N3B N -0.0079(2) 1.5238(2) 0.15268(10) 0.0322(5) Uani 1 1 d . .
C21A C 0.1945(3) 0.6457(3) 0.22903(11) 0.0314(6) Uani 1 1 d . .
H49A H 0.1026 0.6900 0.2445 0.047 Uiso 1 1 calc R U
H49B H 0.2040 0.5801 0.2072 0.047 Uiso 1 1 calc R U
H49C H 0.2215 0.7057 0.2078 0.047 Uiso 1 1 calc R U
C14B C 0.0541(3) 1.1573(3) -0.02392(11) 0.0254(5) Uani 1 1 d . .
H50 H -0.0266 1.2229 -0.0327 0.030 Uiso 1 1 calc R U
C41A C -0.0409(3) 0.7558(3) 0.47529(13) 0.0355(7) Uani 1 1 d . .
H51A H -0.0721 0.7172 0.4533 0.053 Uiso 1 1 calc R U
H51B H -0.1032 0.8447 0.4788 0.053 Uiso 1 1 calc R U
H51C H -0.0336 0.7119 0.5097 0.053 Uiso 1 1 calc R U
C2A C 0.4151(2) 0.5163(2) 0.25375(10) 0.0209(5) Uani 1 1 d . .
C13B C 0.1184(3) 1.0444(3) -0.05217(11) 0.0276(5) Uani 1 1 d . .
C2E C 0.1211(3) 1.0433(2) 0.18837(10) 0.0227(5) Uani 1 1 d . .
C18A C 0.1177(3) 0.9472(3) 0.60518(12) 0.0343(6) Uani 1 1 d . .
H55A H 0.1125 0.8942 0.6365 0.052 Uiso 1 1 calc R U
H55B H 0.0290 1.0100 0.5994 0.052 Uiso 1 1 calc R U
H55C H 0.1702 0.9900 0.6097 0.052 Uiso 1 1 calc R U
C12B C 0.2388(3) 0.9485(3) -0.03819(11) 0.0259(5) Uani 1 1 d . .
H56 H 0.2804 0.8728 -0.0563 0.031 Uiso 1 1 calc R U
C32B C 0.3267(3) 0.7484(3) 0.08024(12) 0.0341(6) Uani 1 1 d . .
H57A H 0.3168 0.7191 0.1167 0.051 Uiso 1 1 calc R U
H57B H 0.3596 0.6770 0.0579 0.051 Uiso 1 1 calc R U
H57C H 0.2413 0.8122 0.0713 0.051 Uiso 1 1 calc R U
C2D C 0.3241(3) 0.8635(3) 0.33300(11) 0.0249(5) Uani 1 1 d . .
C13A C 0.1826(3) 0.8643(3) 0.55804(11) 0.0252(5) Uani 1 1 d . .
C2B C 0.3667(2) 1.2071(2) 0.22237(10) 0.0209(5) Uani 1 1 d . .
C17B C 0.5985(4) 1.1195(3) 0.32586(14) 0.0418(8) Uani 1 1 d . .
H61A H 0.5618 1.0817 0.3557 0.063 Uiso 1 1 calc R U
H61B H 0.5740 1.2072 0.3324 0.063 Uiso 1 1 calc R U
H61C H 0.6945 1.0721 0.3208 0.063 Uiso 1 1 calc R U
C9B C 0.5556(3) 0.7026(3) 0.08402(11) 0.0328(6) Uani 1 1 d . .
H62A H 0.6030 0.6539 0.0527 0.039 Uiso 1 1 calc R U
H62B H 0.5420 0.6441 0.1121 0.039 Uiso 1 1 calc R U
C41B C -0.0636(3) 1.3815(3) 0.03403(13) 0.0335(6) Uani 1 1 d . .
H63A H -0.0911 1.4506 0.0570 0.050 Uiso 1 1 calc R U
H63B H -0.1340 1.3555 0.0367 0.050 Uiso 1 1 calc R U
H63C H -0.0453 1.4100 -0.0019 0.050 Uiso 1 1 calc R U
C6A C 0.6342(3) 0.4213(2) 0.28207(11) 0.0242(5) Uani 1 1 d . .
C4B C 0.5439(3) 1.1158(3) 0.27657(12) 0.0293(6) Uani 1 1 d . .
C8A C 0.7672(3) 0.4739(3) 0.39880(11) 0.0268(5) Uani 1 1 d . .
H66A H 0.8635 0.4244 0.3905 0.032 Uiso 1 1 calc R U
H66B H 0.7330 0.4206 0.4223 0.032 Uiso 1 1 calc R U
C16B C 0.2352(2) 1.0752(2) 0.02996(10) 0.0202(5) Uani 1 1 d . .
C6B C 0.5633(2) 1.0145(2) 0.19620(11) 0.0235(5) Uani 1 1 d . .
C16A C 0.3009(2) 0.7054(2) 0.47079(10) 0.0185(5) Uani 1 1 d . .
C3A C 0.4696(3) 0.4691(2) 0.20385(10) 0.0232(5) Uani 1 1 d . .
H70 H 0.4145 0.4848 0.1782 0.028 Uiso 1 1 calc R U
C8B C 0.6399(3) 0.7582(3) 0.10102(11) 0.0304(6) Uani 1 1 d . .
H71A H 0.7236 0.6889 0.1101 0.036 Uiso 1 1 calc R U
H71B H 0.6608 0.8105 0.0719 0.036 Uiso 1 1 calc R U
C32A C 0.5675(3) 0.8157(3) 0.43312(12) 0.0299(6) Uani 1 1 d . .
H72A H 0.6012 0.8368 0.3981 0.045 Uiso 1 1 calc R U
H72B H 0.6133 0.8277 0.4586 0.045 Uiso 1 1 calc R U
H72C H 0.4731 0.8708 0.4403 0.045 Uiso 1 1 calc R U
C14A C 0.1020(3) 0.8456(2) 0.52711(10) 0.0235(5) Uani 1 1 d . .
H73 H 0.0092 0.8852 0.5355 0.028 Uiso 1 1 calc R U
C7B C 0.6401(3) 0.9127(3) 0.15631(12) 0.0280(6) Uani 1 1 d . .
H74A H 0.6595 0.9533 0.1227 0.034 Uiso 1 1 calc R U
H74B H 0.7249 0.8532 0.1682 0.034 Uiso 1 1 calc R U
C15A C 0.1608(2) 0.7687(2) 0.48440(10) 0.0200(5) Uani 1 1 d . .
C1B C 0.4383(2) 1.1116(2) 0.18633(10) 0.0204(5) Uani 1 1 d . .
C11A C 0.3817(2) 0.7222(2) 0.50213(10) 0.0208(5) Uani 1 1 d . .
C10A C 0.5331(2) 0.6487(3) 0.49048(10) 0.0231(5) Uani 1 1 d . .
H4A H 0.5730 0.6675 0.5168 0.028 Uiso 1 1 calc R U
H4B H 0.5578 0.5573 0.4940 0.028 Uiso 1 1 calc R U
C11B C 0.2995(3) 0.9619(2) 0.00229(10) 0.0222(5) Uani 1 1 d . .
C10B C 0.4326(3) 0.8577(2) 0.01577(10) 0.0244(5) Uani 1 1 d . .
H6A H 0.4642 0.7882 -0.0080 0.029 Uiso 1 1 calc R U
H6B H 0.4977 0.8922 0.0104 0.029 Uiso 1 1 calc R U
C31B C 0.5573(3) 0.7580(3) 0.19607(11) 0.0271(5) Uani 1 1 d . .
H7A H 0.5216 0.8102 0.2264 0.041 Uiso 1 1 calc R U
H7B H 0.6449 0.6911 0.2007 0.041 Uiso 1 1 calc R U
H7C H 0.4993 0.7204 0.1925 0.041 Uiso 1 1 calc R U
C31A C 0.7688(3) 0.5735(3) 0.30898(11) 0.0286(6) Uani 1 1 d . .
H8A H 0.7366 0.5827 0.2757 0.043 Uiso 1 1 calc R U
H8B H 0.8644 0.5232 0.3047 0.043 Uiso 1 1 calc R U
H8C H 0.7465 0.6569 0.3205 0.043 Uiso 1 1 calc R U
C1D C 0.2744(3) 1.0021(3) 0.31375(15) 0.0399(8) Uani 1 1 d . .
H9A H 0.3053 1.0073 0.2766 0.060 Uiso 1 1 calc R U
H9B H 0.3081 1.0442 0.3329 0.060 Uiso 1 1 calc R U
H9C H 0.1782 1.0435 0.3195 0.060 Uiso 1 1 calc R U
C18B C 0.0584(3) 1.0294(3) -0.09744(13) 0.0373(7) Uani 1 1 d . .
H10A H -0.0075 0.9987 -0.0838 0.056 Uiso 1 1 calc R U
H10B H 0.1278 0.9688 -0.1212 0.056 Uiso 1 1 calc R U
H10C H 0.0167 1.1111 -0.1162 0.056 Uiso 1 1 calc R U
C17A C 0.6688(3) 0.3384(3) 0.13912(12) 0.0375(7) Uani 1 1 d . .
H11A H 0.7631 0.3153 0.1330 0.056 Uiso 1 1 calc R U
H11B H 0.6256 0.3996 0.1117 0.056 Uiso 1 1 calc R U
H11C H 0.6555 0.2629 0.1387 0.056 Uiso 1 1 calc R U

loop_
_atom_site_aniso_label
_atom_site_aniso_U_11
_atom_site_aniso_U_22
_atom_site_aniso_U_33
_atom_site_aniso_U_23
_atom_site_aniso_U_13
_atom_site_aniso_U_12
Y2 0.01917(10) 0.01187(10) 0.01746(11) 0.00037(8) -0.00386(8) -0.00180(8)
Y1 0.01761(10) 0.01710(10) 0.01516(10) 0.00020(7) -0.00297(7) -0.00725(8)
Zn2 0.02211(16) 0.01221(15) 0.01573(16) 0.00028(12) -0.00222(12) -0.00219(12)
Zn1 0.01716(15) 0.01867(16) 0.01730(16) 0.00161(12) -0.00337(12) -0.00659(12)
O2E 0.0263(9) 0.0185(9) 0.0259(9) 0.0004(7) -0.0009(7) -0.0074(7)
O6A 0.0356(10) 0.0270(10) 0.0220(9) 0.0020(8) -0.0039(8) -0.0161(8)
O1A 0.0204(8) 0.0238(9) 0.0182(8) -0.0035(7) -0.0009(7) -0.0065(7)
O2B 0.0219(8) 0.0177(8) 0.0211(9) -0.0027(7) -0.0037(7) -0.0031(7)
O8A 0.0251(9) 0.0220(9) 0.0284(10) 0.0000(7) -0.0053(7) -0.0122(7)
O3A 0.0185(8) 0.0203(8) 0.0158(8) -0.0014(7) -0.0032(6) -0.0072(7)
N4A 0.0316(11) 0.0218(11) 0.0323(13) 0.0012(10) 0.0004(10) -0.0120(9)
O3B 0.0265(8) 0.0141(8) 0.0152(8) -0.0006(6) -0.0054(7) -0.0036(7)
O1E 0.0284(9) 0.0171(8) 0.0220(9) 0.0003(7) 0.0001(7) -0.0067(7)
N2B 0.0354(12) 0.0149(10) 0.0170(10) -0.0007(8) -0.0043(9) -0.0029(9)
O2D 0.0239(9) 0.0210(9) 0.0354(11) 0.0053(8) -0.0073(8) -0.0108(7)
O2A 0.0219(8) 0.0238(9) 0.0170(8) -0.0017(7) -0.0014(7) -0.0084(7)
O4B 0.0206(8) 0.0177(8) 0.0243(9) -0.0015(7) -0.0055(7) -0.0033(7)
O5B 0.0391(10) 0.0294(10) 0.0212(9) 0.0028(8) -0.0076(8) -0.0196(9)
O1B 0.0231(8) 0.0153(8) 0.0180(8) 0.0001(6) -0.0062(7) -0.0035(7)
O7B 0.0557(13) 0.0295(11) 0.0357(12) -0.0036(9) 0.0042(10) -0.0288(10)
O4A 0.0184(8) 0.0269(9) 0.0192(8) -0.0035(7) -0.0021(7) -0.0087(7)
O1D 0.0234(9) 0.0272(10) 0.0275(10) 0.0087(8) -0.0067(7) -0.0122(8)
O10B 0.0355(11) 0.0240(11) 0.0511(14) -0.0158(10) -0.0037(10) 0.0075(9)
O6B 0.0353(10) 0.0300(10) 0.0398(12) 0.0105(9) -0.0185(9) -0.0161(9)
O10A 0.0238(10) 0.0364(12) 0.0578(15) 0.0114(11) -0.0177(10) -0.0129(9)
N4B 0.0283(11) 0.0169(10) 0.0271(12) -0.0033(9) -0.0003(9) -0.0060(9)
N2A 0.0226(10) 0.0234(11) 0.0213(11) 0.0015(8) -0.0048(8) -0.0111(9)
O9A 0.0299(10) 0.0276(10) 0.0452(12) 0.0133(9) -0.0157(9) -0.0155(8)
N1B 0.0248(10) 0.0174(10) 0.0211(11) 0.0014(9) -0.0038(8) -0.0013(8)
O5A 0.0467(12) 0.0258(10) 0.0278(10) -0.0051(8) 0.0072(9) -0.0186(9)
O8B 0.0257(10) 0.0280(11) 0.0538(14) -0.0117(10) -0.0089(9) -0.0027(8)
O7A 0.0680(17) 0.0278(12) 0.0612(17) 0.0055(12) 0.0105(13) -0.0250(12)
N1A 0.0177(9) 0.0225(11) 0.0234(11) 0.0034(9) -0.0053(8) -0.0063(8)
C12A 0.0293(13) 0.0220(12) 0.0207(12) -0.0001(10) -0.0092(10) -0.0079(10)
C1E 0.0314(14) 0.0268(14) 0.0288(15) 0.0020(12) 0.0019(11) -0.0084(11)
C5B 0.0275(13) 0.0198(12) 0.0376(16) 0.0054(11) -0.0163(12) -0.0079(10)
C7A 0.0241(12) 0.0200(12) 0.0265(13) -0.0012(10) -0.0013(10) -0.0046(10)
C1A 0.0259(12) 0.0186(11) 0.0164(11) -0.0028(9) 0.0008(9) -0.0088(10)
C3B 0.0341(13) 0.0160(11) 0.0255(13) 0.0010(10) -0.0097(11) -0.0114(10)
C4A 0.0354(14) 0.0184(12) 0.0224(13) -0.0031(10) 0.0003(11) -0.0090(11)
C21B 0.0292(13) 0.0260(14) 0.0238(13) -0.0021(11) -0.0014(11) -0.0008(11)
C5A 0.0277(13) 0.0190(12) 0.0249(13) -0.0025(10) -0.0002(10) -0.0042(10)
O9B 0.0495(14) 0.0250(11) 0.0549(15) -0.0080(10) 0.0125(12) -0.0099(10)
C9A 0.0214(12) 0.0354(15) 0.0235(13) 0.0024(11) -0.0065(10) -0.0141(11)
N3A 0.0240(10) 0.0273(11) 0.0255(11) 0.0021(9) -0.0069(9) -0.0117(9)
C15B 0.0237(12) 0.0185(12) 0.0213(12) -0.0004(10) -0.0016(10) -0.0081(10)
N3B 0.0270(11) 0.0251(12) 0.0299(13) -0.0030(10) -0.0058(10) 0.0024(9)
C21A 0.0281(13) 0.0383(16) 0.0201(13) 0.0003(11) -0.0053(11) -0.0078(12)
C14B 0.0245(12) 0.0277(13) 0.0237(13) 0.0011(11) -0.0076(10) -0.0103(11)
C41A 0.0265(13) 0.0520(19) 0.0321(15) -0.0135(14) 0.0033(12) -0.0207(13)
C2A 0.0233(11) 0.0161(11) 0.0214(12) 0.0003(9) -0.0008(9) -0.0081(9)
C13B 0.0302(13) 0.0311(14) 0.0232(13) -0.0026(11) -0.0031(11) -0.0149(11)
C2E 0.0253(12) 0.0222(12) 0.0174(12) -0.0019(10) -0.0038(9) -0.0073(10)
C18A 0.0325(14) 0.0299(15) 0.0285(15) -0.0123(12) -0.0084(12) 0.0009(12)
C12B 0.0322(13) 0.0225(13) 0.0207(13) -0.0032(10) -0.0027(10) -0.0099(11)
C32B 0.0565(18) 0.0217(13) 0.0243(14) -0.0004(11) -0.0028(13) -0.0186(13)
C2D 0.0269(12) 0.0245(13) 0.0243(13) 0.0062(10) -0.0079(10) -0.0125(11)
C13A 0.0295(13) 0.0195(12) 0.0209(12) -0.0031(10) -0.0079(10) -0.0038(10)
C2B 0.0232(11) 0.0140(11) 0.0232(12) 0.0034(9) -0.0055(9) -0.0065(9)
C17B 0.0551(19) 0.0277(15) 0.0460(19) 0.0006(14) -0.0314(16) -0.0131(14)
C9B 0.0424(16) 0.0176(12) 0.0210(13) -0.0022(10) -0.0050(12) 0.0025(11)
C41B 0.0281(13) 0.0236(14) 0.0371(16) -0.0036(12) -0.0132(12) 0.0024(11)
C6A 0.0238(12) 0.0193(12) 0.0234(13) -0.0013(10) -0.0012(10) -0.0048(10)
C4B 0.0371(14) 0.0220(13) 0.0333(15) 0.0040(11) -0.0163(12) -0.0140(11)
C8A 0.0206(11) 0.0296(14) 0.0238(13) 0.0051(11) -0.0054(10) -0.0063(10)
C16B 0.0270(12) 0.0172(11) 0.0146(11) 0.0042(9) -0.0052(9) -0.0086(10)
C6B 0.0219(12) 0.0177(12) 0.0284(13) 0.0029(10) -0.0057(10) -0.0068(10)
C16A 0.0214(11) 0.0168(11) 0.0152(11) 0.0006(9) -0.0018(9) -0.0072(9)
C3A 0.0298(13) 0.0199(12) 0.0194(12) -0.0012(10) -0.0028(10) -0.0107(10)
C8B 0.0285(13) 0.0234(13) 0.0215(13) -0.0008(11) -0.0020(10) 0.0035(11)
C32A 0.0363(14) 0.0259(14) 0.0316(15) -0.0001(11) -0.0058(12) -0.0172(12)
C14A 0.0230(11) 0.0208(12) 0.0200(12) -0.0016(10) -0.0038(9) -0.0035(9)
C7B 0.0191(11) 0.0242(13) 0.0336(15) 0.0015(11) -0.0031(10) -0.0043(10)
C15A 0.0220(11) 0.0196(11) 0.0174(11) 0.0024(9) -0.0062(9) -0.0078(9)
C1B 0.0222(11) 0.0169(11) 0.0219(12) 0.0030(9) -0.0054(9) -0.0088(9)
C11A 0.0232(11) 0.0189(12) 0.0191(12) 0.0025(9) -0.0069(9) -0.0077(10)
C10A 0.0234(12) 0.0256(13) 0.0199(12) 0.0005(10) -0.0068(10) -0.0095(10)
C11B 0.0274(12) 0.0193(12) 0.0163(11) -0.0009(9) 0.0002(9) -0.0084(10)
C10B 0.0301(13) 0.0182(12) 0.0160(12) -0.0029(9) -0.0006(10) -0.0031(10)
C31B 0.0337(13) 0.0196(12) 0.0233(13) 0.0024(10) -0.0057(11) -0.0078(11)
C31A 0.0266(13) 0.0330(14) 0.0253(14) 0.0041(11) -0.0018(10) -0.0143(11)
C1D 0.0355(15) 0.0271(15) 0.059(2) 0.0196(15) -0.0193(15) -0.0162(13)
C18B 0.0391(16) 0.0404(17) 0.0346(16) -0.0068(13) -0.0146(13) -0.0147(14)
C17A 0.0427(16) 0.0324(16) 0.0269(15) -0.0110(12) 0.0018(13) -0.0074(13)

loop_
_atom_type_symbol
_atom_type_description
_atom_type_scat_dispersion_real
_atom_type_scat_dispersion_imag
_atom_type_scat_source
C C 0.0181 0.0091 'International Tables Vol C Tables 4.2.6.8 and 6.1.1.4'
H H 0.0000 0.0000 'International Tables Vol C Tables 4.2.6.8 and 6.1.1.4'
N N 0.0311 0.0180 'International Tables Vol C Tables 4.2.6.8 and 6.1.1.4'
O O 0.0492 0.0322 'International Tables Vol C Tables 4.2.6.8 and 6.1.1.4'
Y Y -0.2670 2.0244 'International Tables Vol C Tables 4.2.6.8 and 6.1.1.4'
Zn Zn -1.5491 0.6778 'International Tables Vol C Tables 4.2.6.8 and 6.1.1.4'

loop_
_geom_angle_atom_site_label_1
_geom_angle_atom_site_label_2
_geom_angle_atom_site_label_3
_geom_angle
O1B Y2 O3B 65.36(6)
O1B Y2 O2E 83.41(6)
O3B Y2 O2E 82.20(6)
O1B Y2 O5B 111.62(7)
O3B Y2 O5B 83.99(6)
O2E Y2 O5B 152.87(7)
O1B Y2 O8B 142.46(7)
O3B Y2 O8B 136.57(7)
O2E Y2 O8B 73.24(7)
O5B Y2 O8B 102.05(8)
O1B Y2 O6B 75.32(6)
O3B Y2 O6B 101.86(7)
O2E Y2 O6B 153.97(7)
O5B Y2 O6B 52.39(7)
O8B Y2 O6B 115.95(7)
O1B Y2 O9B 125.97(8)
O3B Y2 O9B 154.80(7)
O2E Y2 O9B 119.41(7)
O5B Y2 O9B 70.94(8)
O8B Y2 O9B 51.00(8)
O6B Y2 O9B 64.96(8)
O1B Y2 O2B 65.68(6)
O3B Y2 O2B 129.14(6)
O2E Y2 O2B 79.46(6)
O5B Y2 O2B 126.91(6)
O8B Y2 O2B 81.18(7)
O6B Y2 O2B 78.20(7)
O9B Y2 O2B 71.36(8)
O1B Y2 O4B 129.53(6)
O3B Y2 O4B 64.63(6)
O2E Y2 O4B 83.66(6)
O5B Y2 O4B 69.33(6)
O8B Y2 O4B 77.30(7)
O6B Y2 O4B 121.53(6)
O9B Y2 O4B 102.71(8)
O2B Y2 O4B 155.72(6)
O1B Y2 N4B 95.36(6)
O3B Y2 N4B 95.72(6)
O2E Y2 N4B 177.88(7)
O5B Y2 N4B 26.52(7)
O8B Y2 N4B 108.68(7)
O6B Y2 N4B 26.10(7)
O9B Y2 N4B 62.71(7)
O2B Y2 N4B 101.63(6)
O4B Y2 N4B 95.84(6)
O1B Y2 N3B 138.70(7)
O3B Y2 N3B 155.73(6)
O2E Y2 N3B 95.98(7)
O5B Y2 N3B 87.20(7)
O8B Y2 N3B 25.58(7)
O6B Y2 N3B 90.39(7)
O9B Y2 N3B 25.48(8)
O2B Y2 N3B 73.59(6)
O4B Y2 N3B 91.10(6)
N4B Y2 N3B 86.08(7)
O1B Y2 Zn2 36.62(5)
O3B Y2 Zn2 36.96(4)
O2E Y2 Zn2 63.53(5)
O5B Y2 Zn2 115.02(5)
O8B Y2 Zn2 136.69(6)
O6B Y2 Zn2 104.48(5)
O9B Y2 Zn2 162.26(6)
O2B Y2 Zn2 92.98(4)
O4B Y2 Zn2 94.97(4)
N4B Y2 Zn2 114.51(5)
N3B Y2 Zn2 157.70(5)
O1A Y1 O2D 84.49(7)
O1A Y1 O3A 65.99(6)
O2D Y1 O3A 77.50(6)
O1A Y1 O8A 134.28(6)
O2D Y1 O8A 66.49(6)
O3A Y1 O8A 133.31(6)
O1A Y1 O5A 77.33(7)
O2D Y1 O5A 155.46(7)
O3A Y1 O5A 109.08(7)
O8A Y1 O5A 116.11(7)
O1A Y1 O6A 102.38(7)
O2D Y1 O6A 150.18(7)
O3A Y1 O6A 79.01(6)
O8A Y1 O6A 120.55(6)
O5A Y1 O6A 52.04(7)
O1A Y1 O4A 132.25(6)
O2D Y1 O4A 83.69(7)
O3A Y1 O4A 66.30(6)
O8A Y1 O4A 80.68(6)
O5A Y1 O4A 120.77(6)
O6A Y1 O4A 70.13(6)
O1A Y1 O9A 141.77(7)
O2D Y1 O9A 118.19(6)
O3A Y1 O9A 144.56(7)
O8A Y1 O9A 51.83(6)
O5A Y1 O9A 70.59(7)
O6A Y1 O9A 73.69(6)
O4A Y1 O9A 83.23(7)
O1A Y1 O2A 65.69(6)
O2D Y1 O2A 85.71(7)
O3A Y1 O2A 129.94(6)
O8A Y1 O2A 77.15(6)
O5A Y1 O2A 71.89(6)
O6A Y1 O2A 123.71(6)
O4A Y1 O2A 157.75(6)
O9A Y1 O2A 84.64(7)
O1A Y1 N4A 89.25(7)
O2D Y1 N4A 170.78(7)
O3A Y1 N4A 93.78(7)
O8A Y1 N4A 122.54(6)
O5A Y1 N4A 26.05(7)
O6A Y1 N4A 26.01(7)
O4A Y1 N4A 95.62(7)
O9A Y1 N4A 70.74(7)
O2A Y1 N4A 97.89(7)
O1A Y1 N3A 146.85(7)
O2D Y1 N3A 91.90(6)
O3A Y1 N3A 145.12(6)
O8A Y1 N3A 25.61(6)
O5A Y1 N3A 94.37(7)
O6A Y1 N3A 97.00(6)
O4A Y1 N3A 79.66(6)
O9A Y1 N3A 26.29(6)
O2A Y1 N3A 81.20(6)
N4A Y1 N3A 97.02(7)
O1A Y1 Zn1 37.17(5)
O2D Y1 Zn1 61.09(4)
O3A Y1 Zn1 37.28(4)
O8A Y1 Zn1 127.29(4)
O5A Y1 Zn1 109.35(5)
O6A Y1 Zn1 107.79(5)
O4A Y1 Zn1 98.29(4)
O9A Y1 Zn1 178.16(5)
O2A Y1 Zn1 93.58(4)
N4A Y1 Zn1 110.07(5)
N3A Y1 Zn1 152.89(5)
O1E Zn2 O1B 103.27(7)
O1E Zn2 O3B 106.90(7)
O1B Zn2 O3B 73.48(7)
O1E Zn2 N1B 112.27(8)
O1B Zn2 N1B 89.89(8)
O3B Zn2 N1B 140.03(8)
O1E Zn2 N2B 102.45(8)
O1B Zn2 N2B 153.48(8)
O3B Zn2 N2B 92.93(8)
N1B Zn2 N2B 86.31(9)
O1E Zn2 Y2 87.95(5)
O1B Zn2 Y2 40.88(5)
O3B Zn2 Y2 42.24(5)
N1B Zn2 Y2 130.67(6)
N2B Zn2 Y2 134.50(6)
O1D Zn1 O3A 109.89(7)
O1D Zn1 O1A 103.86(8)
O3A Zn1 O1A 74.50(7)
O1D Zn1 N1A 111.74(8)
O3A Zn1 N1A 137.98(8)
O1A Zn1 N1A 90.24(8)
O1D Zn1 N2A 98.28(8)
O3A Zn1 N2A 93.04(7)
O1A Zn1 N2A 157.21(8)
N1A Zn1 N2A 86.51(9)
O1D Zn1 Y1 89.74(5)
O3A Zn1 Y1 43.62(5)
O1A Zn1 Y1 40.87(5)
N1A Zn1 Y1 130.89(6)
N2A Zn1 Y1 135.25(6)
C2E O2E Y2 141.82(17)
N4A O6A Y1 95.74(15)
C1A O1A Zn1 118.83(15)
C1A O1A Y1 126.69(15)
Zn1 O1A Y1 101.95(8)
C2B O2B C21B 115.1(2)
C2B O2B Y2 114.84(15)
C21B O2B Y2 126.66(15)
N3A O8A Y1 97.92(14)
C16A O3A Zn1 120.43(14)
C16A O3A Y1 122.02(14)
Zn1 O3A Y1 99.10(7)
O7A N4A O6A 121.7(3)
O7A N4A O5A 122.7(3)
O6A N4A O5A 115.6(2)
O7A N4A Y1 176.6(2)
O6A N4A Y1 58.25(12)
O5A N4A Y1 57.40(13)
C16B O3B Zn2 121.02(15)
C16B O3B Y2 126.49(15)
Zn2 O3B Y2 100.80(7)
C2E O1E Zn2 121.20(17)
C32B N2B C9B 108.2(2)
C32B N2B C10B 109.5(2)
C9B N2B C10B 110.7(2)
C32B N2B Zn2 115.02(17)
C9B N2B Zn2 104.83(17)
C10B N2B Zn2 108.43(15)
C2D O2D Y1 143.87(17)
C2A O2A C21A 115.7(2)
C2A O2A Y1 114.54(14)
C21A O2A Y1 128.51(15)
C15B O4B C41B 115.6(2)
C15B O4B Y2 116.71(14)
C41B O4B Y2 126.65(16)
N4B O5B Y2 96.90(15)
C1B O1B Zn2 120.91(15)
C1B O1B Y2 125.81(15)
Zn2 O1B Y2 102.49(7)
C15A O4A C41A 115.3(2)
C15A O4A Y1 116.77(14)
C41A O4A Y1 125.10(16)
C2D O1D Zn1 117.22(16)
N4B O6B Y2 94.17(15)
O7B N4B O6B 122.8(2)
O7B N4B O5B 121.6(2)
O6B N4B O5B 115.5(2)
O7B N4B Y2 173.08(19)
O6B N4B Y2 59.72(13)
O5B N4B Y2 56.58(12)
C32A N2A C10A 109.3(2)
C32A N2A C9A 109.5(2)
C10A N2A C9A 109.90(19)
C32A N2A Zn1 113.40(16)
C10A N2A Zn1 109.94(15)
C9A N2A Zn1 104.64(16)
N3A O9A Y1 94.65(14)
C31B N1B C7B 109.7(2)
C31B N1B C8B 111.1(2)
C7B N1B C8B 108.7(2)
C31B N1B Zn2 111.27(17)
C7B N1B Zn2 114.05(15)
C8B N1B Zn2 101.79(16)
N4A O5A Y1 96.55(16)
N3B O8B Y2 98.95(16)
C8A N1A C31A 111.4(2)
C8A N1A C7A 110.9(2)
C31A N1A C7A 109.2(2)
C8A N1A Zn1 100.76(16)
C31A N1A Zn1 111.02(16)
C7A N1A Zn1 113.37(15)
C11A C12A C13A 122.2(2)
C4B C5B C6B 121.3(2)
N1A C7A C6A 113.3(2)
O1A C1A C6A 121.3(2)
O1A C1A C2A 119.3(2)
C6A C1A C2A 119.5(2)
C2B C3B C4B 119.3(3)
C5A C4A C3A 118.9(2)
C5A C4A C17A 121.4(3)
C3A C4A C17A 119.6(3)
C4A C5A C6A 121.7(2)
N3B O9B Y2 94.37(17)
N2A C9A C8A 111.8(2)
O10A N3A O8A 122.2(2)
O10A N3A O9A 122.5(2)
O8A N3A O9A 115.3(2)
O10A N3A Y1 174.4(2)
O8A N3A Y1 56.48(12)
O9A N3A Y1 59.07(12)
C14B C15B O4B 125.2(2)
C14B C15B C16B 121.5(2)
O4B C15B C16B 113.4(2)
O10B N3B O9B 122.4(3)
O10B N3B O8B 121.9(3)
O9B N3B O8B 115.4(2)
O10B N3B Y2 170.8(2)
O9B N3B Y2 60.15(14)
O8B N3B Y2 55.47(13)
C15B C14B C13B 119.6(2)
C3A C2A C1A 121.5(2)
C3A C2A O2A 125.0(2)
C1A C2A O2A 113.4(2)
C12B C13B C14B 118.8(2)
C12B C13B C18B 120.8(3)
C14B C13B C18B 120.4(3)
O2E C2E O1E 125.0(2)
O2E C2E C1E 118.5(2)
O1E C2E C1E 116.5(2)
C13B C12B C11B 122.1(3)
O2D C2D O1D 124.8(2)
O2D C2D C1D 118.3(2)
O1D C2D C1D 116.9(2)
C12A C13A C14A 118.3(2)
C12A C13A C18A 122.1(2)
C14A C13A C18A 119.6(2)
C3B C2B C1B 121.9(2)
C3B C2B O2B 124.6(2)
C1B C2B O2B 113.5(2)
N2B C9B C8B 111.7(2)
C5A C6A C1A 119.0(2)
C5A C6A C7A 123.0(2)
C1A C6A C7A 117.9(2)
C5B C4B C3B 119.2(3)
C5B C4B C17B 121.6(3)
C3B C4B C17B 119.2(3)
N1A C8A C9A 111.5(2)
O3B C16B C15B 118.7(2)
O3B C16B C11B 122.1(2)
C15B C16B C11B 119.2(2)
C1B C6B C5B 119.0(3)
C1B C6B C7B 118.4(2)
C5B C6B C7B 122.5(2)
O3A C16A C11A 122.7(2)
O3A C16A C15A 118.9(2)
C11A C16A C15A 118.3(2)
C2A C3A C4A 119.4(2)
N1B C8B C9B 110.6(2)
C15A C14A C13A 119.9(2)
N1B C7B C6B 113.4(2)
C14A C15A O4A 124.0(2)
C14A C15A C16A 121.9(2)
O4A C15A C16A 114.1(2)
O1B C1B C2B 118.9(2)
O1B C1B C6B 121.8(2)
C2B C1B C6B 119.2(2)
C12A C11A C16A 119.3(2)
C12A C11A C10A 121.2(2)
C16A C11A C10A 119.5(2)
N2A C10A C11A 113.9(2)
C12B C11B C16B 118.7(2)
C12B C11B C10B 121.1(2)
C16B C11B C10B 120.1(2)
N2B C10B C11B 112.1(2)

loop_
_geom_bond_atom_site_label_1
_geom_bond_atom_site_label_2
_geom_bond_distance
Y2 O1B 2.2320(17)
Y2 O3B 2.2785(17)
Y2 O2E 2.3046(18)
Y2 O5B 2.3960(19)
Y2 O8B 2.432(2)
Y2 O6B 2.468(2)
Y2 O9B 2.537(2)
Y2 O2B 2.5383(18)
Y2 O4B 2.5622(18)
Y2 N4B 2.850(2)
Y2 N3B 2.916(2)
Y2 Zn2 3.3293(4)
Y1 O1A 2.2184(17)
Y1 O2D 2.2995(18)
Y1 O3A 2.3172(16)
Y1 O8A 2.4278(18)
Y1 O5A 2.431(2)
Y1 O6A 2.4500(18)
Y1 O4A 2.4752(18)
Y1 O9A 2.4823(19)
Y1 O2A 2.5683(18)
Y1 N4A 2.867(2)
Y1 N3A 2.884(2)
Y1 Zn1 3.3164(4)
Zn2 O1E 1.9865(18)
Zn2 O1B 2.0342(18)
Zn2 O3B 2.0378(17)
Zn2 N1B 2.112(2)
Zn2 N2B 2.134(2)
Zn1 O1D 1.9658(18)
Zn1 O3A 2.0344(17)
Zn1 O1A 2.0482(18)
Zn1 N1A 2.101(2)
Zn1 N2A 2.147(2)
O2E C2E 1.252(3)
O6A N4A 1.264(3)
O1A C1A 1.341(3)
O2B C2B 1.404(3)
O2B C21B 1.437(3)
O8A N3A 1.259(3)
O3A C16A 1.335(3)
N4A O7A 1.222(3)
N4A O5A 1.267(3)
O3B C16B 1.341(3)
O1E C2E 1.269(3)
N2B C32B 1.484(4)
N2B C9B 1.488(3)
N2B C10B 1.502(3)
O2D C2D 1.253(3)
O2A C2A 1.401(3)
O2A C21A 1.442(3)
O4B C15B 1.393(3)
O4B C41B 1.436(3)
O5B N4B 1.282(3)
O1B C1B 1.341(3)
O7B N4B 1.219(3)
O4A C15A 1.392(3)
O4A C41A 1.449(3)
O1D C2D 1.264(3)
O10B N3B 1.219(3)
O6B N4B 1.257(3)
O10A N3A 1.218(3)
N2A C32A 1.483(3)
N2A C10A 1.490(3)
N2A C9A 1.497(3)
O9A N3A 1.282(3)
N1B C31B 1.477(3)
N1B C7B 1.494(4)
N1B C8B 1.495(3)
O8B N3B 1.274(3)
N1A C8A 1.481(3)
N1A C31A 1.482(3)
N1A C7A 1.497(3)
C12A C11A 1.389(4)
C12A C13A 1.394(4)
C1E C2E 1.510(4)
C5B C4B 1.390(4)
C5B C6B 1.397(4)
C7A C6A 1.505(4)
C1A C6A 1.396(4)
C1A C2A 1.397(4)
C3B C2B 1.378(4)
C3B C4B 1.399(4)
C4A C5A 1.391(4)
C4A C3A 1.410(4)
C4A C17A 1.505(4)
C5A C6A 1.396(4)
O9B N3B 1.258(3)
C9A C8A 1.525(4)
C15B C14B 1.384(4)
C15B C16B 1.399(3)
C14B C13B 1.405(4)
C2A C3A 1.382(4)
C13B C12B 1.387(4)
C13B C18B 1.507(4)
C18A C13A 1.507(4)
C12B C11B 1.400(4)
C2D C1D 1.501(4)
C13A C14A 1.407(4)
C2B C1B 1.388(4)
C17B C4B 1.514(4)
C9B C8B 1.514(4)
C16B C11B 1.401(3)
C6B C1B 1.395(3)
C6B C7B 1.506(4)
C16A C11A 1.405(3)
C16A C15A 1.408(3)
C14A C15A 1.377(4)
C11A C10A 1.518(3)
C11B C10B 1.510(4)
